data_2008079
loop_
_publ_author_name
'Kandasamy Chinnakali'
'Hoong-Kun Fun'
'Kamaraj Sriraghavan'
'Vayalakkavoor T.Ramakrishnan'
'Ibrahim Abdul Razak'

_publ_section_title 4-Methyl-7,7a,13a,14-tetrahydrobenzo[<i>e</i>]pyrano[2',3':5,6]naphtho[2,3-<i>b</i>][1,4]dioxin-2-one
_journal_issue 1
_journal_name_full 'Acta Crystallographica Section C'
_journal_page_first 91
_journal_page_last 92
_journal_paper_doi 10.1107/S0108270198010427
_journal_volume 55
_journal_year 1999
_chemical_formula_sum 'C20 H16 O4'
_chemical_formula_weight 320.33
_chemical_name_systematic
;
4-Methyl-7,7a,13a,14-tetrahydrobenzo[1,4]dioxino[2,3;6,7]naphtho[1,2-b]
pyran-2-one.
;
_space_group_IT_number 43
_symmetry_cell_setting orthorhombic
_symmetry_space_group_name_Hall 'F 2 -2d'
_symmetry_space_group_name_H-M 'F d d 2'
_audit_creation_method SHELXL
_cell_angle_alpha 90.00
_cell_angle_beta 90.00
_cell_angle_gamma 90.00
_cell_formula_units_Z 16
_cell_length_a 57.344(2)
_cell_length_b 9.7802(4)
_cell_length_c 10.6263(5)
_cell_measurement_reflns_used 3676
_cell_measurement_temperature 293(2)
_cell_measurement_theta_max 27.50
_cell_measurement_theta_min 1.42
_cell_volume 5959.6(4)
_computing_cell_refinement 'SAINT (Siemens, 1996b)'
_computing_data_collection 'SMART (Siemens, 1996a)'
_computing_data_reduction SAINT
_computing_molecular_graphics SHELXTL
_computing_publication_material
; SHELXTL and
  PARST (Nardelli, 1995)
;
_computing_structure_refinement SHELXTL
_computing_structure_solution 'SHELXTL (Sheldrick, 1996)'
_diffrn_ambient_temperature 293(2)
_diffrn_measurement_device
;
Siemens SMART CCD area-detector diffractometer
;
_diffrn_measurement_method '\w scans'
_diffrn_radiation_monochromator graphite
_diffrn_radiation_source 'fine-focus sealed tube'
_diffrn_radiation_type MoK\a
_diffrn_radiation_wavelength 0.71073
_diffrn_reflns_av_R_equivalents 0.0660
_diffrn_reflns_av_sigmaI/netI 0.0828
_diffrn_reflns_limit_h_max 73
_diffrn_reflns_limit_h_min 0
_diffrn_reflns_limit_k_max 12
_diffrn_reflns_limit_k_min 0
_diffrn_reflns_limit_l_max 13
_diffrn_reflns_limit_l_min -13
_diffrn_reflns_number 9438
_diffrn_reflns_theta_max 27.50
_diffrn_reflns_theta_min 2.84
_exptl_absorpt_coefficient_mu 0.099
_exptl_absorpt_correction_type none
_exptl_crystal_colour colourless
_exptl_crystal_density_diffrn 1.428
_exptl_crystal_density_meas ?
_exptl_crystal_description 'thin plate'
_exptl_crystal_F_000 2688
_exptl_crystal_size_max 0.56
_exptl_crystal_size_mid 0.36
_exptl_crystal_size_min 0.04
_refine_diff_density_max 0.206
_refine_diff_density_min -0.238
_refine_ls_abs_structure_details 'Flack (1983)'
_refine_ls_abs_structure_Flack 0.9(18)
_refine_ls_extinction_method none
_refine_ls_goodness_of_fit_all 1.042
_refine_ls_goodness_of_fit_obs 1.134
_refine_ls_hydrogen_treatment constr
_refine_ls_matrix_type full
_refine_ls_number_parameters 218
_refine_ls_number_reflns 3416
_refine_ls_number_restraints 1
_refine_ls_restrained_S_all 1.042
_refine_ls_restrained_S_obs 1.133
_refine_ls_R_factor_all 0.1142
_refine_ls_R_factor_obs 0.0653
_refine_ls_shift/esd_max 0.000
_refine_ls_shift/esd_mean 0.000
_refine_ls_structure_factor_coef Fsqd
_refine_ls_weighting_details 'w = 1/[\s^2^(Fo^2^)+(0.07P)^2^] where P=(Fo^2^+2Fc^2^)/3'
_refine_ls_weighting_scheme calc
_refine_ls_wR_factor_all 0.1547
_refine_ls_wR_factor_obs 0.1317
_reflns_number_observed 2158
_reflns_number_total 3416
_reflns_observed_criterion >2sigma(I)
_cod_data_source_file ha1226.cif
_cod_data_source_block I
_cod_depositor_comments
;
The following automatic conversions were performed:

'_exptl_crystal_density_meas' value 'not measured' was changed to '?'
- the value is perceived as not measured.

Automatic conversion script
Id: cif_fix_values 3008 2015-01-20 13:52:24Z robertas 

The following automatic conversions were performed:

'_refine_ls_weighting_scheme' value 'calc w =
1/[\s^2^(Fo^2^)+(0.07P)^2^] where P=(Fo^2^+2Fc^2^)/3' was changed to
'calc'. New tag '_refine_ls_weighting_details' was created. The value
of the new tag was set to 'w = 1/[\s^2^(Fo^2^)+(0.07P)^2^] where
P=(Fo^2^+2Fc^2^)/3'.

Automatic conversion script
Id: cif_fix_values 3143 2015-03-26 13:38:13Z robertas 
;
_cod_database_code 2008079
_cod_database_fobs_code 2008079

loop_
_symmetry_equiv_pos_as_xyz
'x, y, z'
'-x, -y, z'
'x+1/4, -y+1/4, z+1/4'
'-x+1/4, y+1/4, z+1/4'
'x, y+1/2, z+1/2'
'-x, -y+1/2, z+1/2'
'x+1/4, -y+3/4, z+3/4'
'-x+1/4, y+3/4, z+3/4'
'x+1/2, y, z+1/2'
'-x+1/2, -y, z+1/2'
'x+3/4, -y+1/4, z+3/4'
'-x+3/4, y+1/4, z+3/4'
'x+1/2, y+1/2, z'
'-x+1/2, -y+1/2, z'
'x+3/4, -y+3/4, z+1/4'
'-x+3/4, y+3/4, z+1/4'

loop_
_atom_site_aniso_label
_atom_site_aniso_U_11
_atom_site_aniso_U_22
_atom_site_aniso_U_33
_atom_site_aniso_U_12
_atom_site_aniso_U_13
_atom_site_aniso_U_23
O1 0.0451(13) 0.0240(14) 0.0475(13) 0.0017(10) 0.0020(11) 0.0058(11)
C2 0.043(2) 0.038(2) 0.035(2) 0.000(2) 0.001(2) 0.001(2)
C3 0.039(2) 0.042(2) 0.046(2) -0.008(2) 0.002(2) -0.006(2)
C4 0.053(2) 0.031(2) 0.032(2) -0.006(2) 0.0013(15) -0.005(2)
C5 0.063(2) 0.022(2) 0.044(2) -0.006(2) 0.005(2) 0.001(2)
C6 0.062(2) 0.022(2) 0.042(2) 0.005(2) -0.002(2) 0.004(2)
C7 0.047(2) 0.024(2) 0.040(2) 0.005(2) -0.003(2) -0.0004(15)
C8 0.047(2) 0.019(2) 0.032(2) 0.0005(15) -0.0018(14) -0.0005(15)
C9 0.042(2) 0.022(2) 0.031(2) 0.004(2) 0.0006(15) 0.0001(14)
C10 0.051(2) 0.023(2) 0.034(2) -0.005(2) -0.001(2) -0.002(2)
O11 0.055(2) 0.043(2) 0.065(2) 0.0121(13) 0.0003(13) 0.0110(15)
C12 0.054(2) 0.032(2) 0.061(2) 0.007(2) -0.005(2) 0.005(2)
C13 0.039(2) 0.034(2) 0.052(2) 0.002(2) 0.001(2) -0.006(2)
C14 0.048(2) 0.031(2) 0.047(2) -0.008(2) 0.001(2) 0.002(2)
C15 0.038(2) 0.026(2) 0.045(2) 0.0005(14) -0.0011(15) 0.004(2)
C16 0.064(3) 0.038(2) 0.061(2) -0.019(2) 0.014(2) 0.000(2)
O17 0.0498(14) 0.040(2) 0.0580(15) -0.0116(12) 0.0013(13) 0.0098(14)
C18 0.034(2) 0.036(2) 0.062(2) -0.005(2) 0.000(2) -0.001(2)
C19 0.041(2) 0.040(2) 0.102(3) -0.005(2) 0.001(2) 0.009(3)
C20 0.049(3) 0.032(3) 0.144(5) -0.003(2) 0.003(3) -0.014(3)
C21 0.052(3) 0.055(3) 0.126(5) -0.007(2) 0.005(3) -0.044(3)
C22 0.051(2) 0.061(3) 0.068(3) -0.007(2) 0.003(2) -0.021(2)
C23 0.040(2) 0.039(2) 0.068(3) -0.003(2) 0.002(2) -0.011(2)
O24 0.058(2) 0.040(2) 0.0502(14) -0.0052(12) -0.0054(13) 0.0010(13)

loop_
_atom_site_label
_atom_site_fract_x
_atom_site_fract_y
_atom_site_fract_z
_atom_site_U_iso_or_equiv
_atom_site_thermal_displace_type
_atom_site_calc_flag
_atom_site_refinement_flags
_atom_site_occupancy
_atom_site_disorder_group
_atom_site_type_symbol
O1 0.12393(4) 0.0795(2) 0.3995(2) 0.0389(6) Uani d . 1 . O
C2 0.14779(6) 0.0791(4) 0.3958(3) 0.0385(8) Uani d . 1 . C
C3 0.15898(6) 0.2015(4) 0.3494(3) 0.0423(9) Uani d . 1 . C
H3 0.17517(6) 0.2064(4) 0.3516(3) 0.051 Uiso calc R 1 . H
C4 0.14702(6) 0.3091(4) 0.3033(3) 0.0387(8) Uani d . 1 . C
C5 0.10742(7) 0.4107(3) 0.2653(3) 0.0430(9) Uani d . 1 . C
H5 0.11396(7) 0.4892(3) 0.2307(3) 0.052 Uiso calc R 1 . H
C6 0.08391(6) 0.4007(4) 0.2742(3) 0.0418(9) Uani d . 1 . C
H6 0.07468(6) 0.4722(4) 0.2452(3) 0.050 Uiso calc R 1 . H
C7 0.07313(6) 0.2846(4) 0.3262(3) 0.0371(8) Uani d . 1 . C
C8 0.08702(6) 0.1777(3) 0.3691(3) 0.0329(8) Uani d . 1 . C
C9 0.11098(5) 0.1900(3) 0.3572(3) 0.0318(7) Uani d . 1 . C
C10 0.12216(6) 0.3049(4) 0.3073(3) 0.0361(8) Uani d . 1 . C
O11 0.15764(4) -0.0222(3) 0.4334(2) 0.0548(8) Uani d . 1 . O
C12 0.04705(6) 0.2807(4) 0.3387(4) 0.0492(10) Uani d . 1 . C
H12A 0.04022(6) 0.3052(4) 0.2583(4) 0.059 Uiso calc R 1 . H
H12B 0.04234(6) 0.3495(4) 0.3993(4) 0.059 Uiso calc R 1 . H
C13 0.03719(6) 0.1446(4) 0.3792(3) 0.0421(9) Uani d . 1 . C
H13 0.02150(6) 0.1581(4) 0.4136(3) 0.050 Uiso calc R 1 . H
C14 0.05222(6) 0.0781(4) 0.4759(3) 0.0420(9) Uani d . 1 . C
H14 0.05333(6) 0.1395(4) 0.5485(3) 0.050 Uiso calc R 1 . H
C15 0.07664(6) 0.0508(3) 0.4279(3) 0.0362(8) Uani d . 1 . C
H15A 0.08642(6) 0.0210(3) 0.4971(3) 0.043 Uiso calc R 1 . H
H15B 0.07617(6) -0.0220(3) 0.3660(3) 0.043 Uiso calc R 1 . H
C16 0.15949(7) 0.4317(4) 0.2508(4) 0.0542(10) Uani d . 1 . C
H16A 0.1545(3) 0.5123(5) 0.2948(17) 0.081 Uiso calc R 1 . H
H16B 0.1559(4) 0.4408(16) 0.1630(7) 0.081 Uiso calc R 1 . H
H16C 0.17601(7) 0.4202(13) 0.261(2) 0.081 Uiso calc R 1 . H
O17 0.04146(4) -0.0493(3) 0.5174(2) 0.0492(7) Uani d . 1 . O
C18 0.03302(5) -0.1256(4) 0.4192(4) 0.0443(9) Uani d . 1 . C
C19 0.02740(6) -0.2625(4) 0.4464(5) 0.0609(12) Uani d . 1 . C
H19 0.02912(6) -0.2971(4) 0.5274(5) 0.073 Uiso calc R 1 . H
C20 0.01928(7) -0.3442(5) 0.3504(6) 0.075(2) Uani d . 1 . C
H20 0.01584(7) -0.4354(5) 0.3667(6) 0.090 Uiso calc R 1 . H
C21 0.01618(8) -0.2940(5) 0.2315(7) 0.077(2) Uani d . 1 . C
H21 0.01047(8) -0.3506(5) 0.1683(7) 0.093 Uiso calc R 1 . H
C22 0.02156(7) -0.1586(5) 0.2052(4) 0.0601(12) Uani d . 1 . C
H22 0.01936(7) -0.1237(5) 0.1246(4) 0.072 Uiso calc R 1 . H
C23 0.03017(6) -0.0765(4) 0.2995(4) 0.0488(10) Uani d . 1 . C
O24 0.03583(4) 0.0582(3) 0.2687(2) 0.0496(7) Uani d . 1 . O

loop_
_atom_type_symbol
_atom_type_description
_atom_type_scat_dispersion_real
_atom_type_scat_dispersion_imag
_atom_type_scat_source
C C 0.0033 0.0016 'International Tables Vol C Tables 4.2.6.8 and 6.1.1.4'
H H 0.0000 0.0000 'International Tables Vol C Tables 4.2.6.8 and 6.1.1.4'
O O 0.0106 0.0060 'International Tables Vol C Tables 4.2.6.8 and 6.1.1.4'

loop_
_geom_angle_atom_site_label_1
_geom_angle_atom_site_label_2
_geom_angle_atom_site_label_3
_geom_angle
C2 O1 C9 121.9(3)
O11 C2 O1 117.4(3)
O11 C2 C3 125.8(3)
O1 C2 C3 116.8(3)
C4 C3 C2 123.0(3)
C3 C4 C10 118.4(3)
C3 C4 C16 121.0(3)
C10 C4 C16 120.6(3)
C6 C5 C10 121.4(3)
C5 C6 C7 121.6(3)
C8 C7 C6 118.9(3)
C8 C7 C12 121.5(3)
C6 C7 C12 119.5(3)
C9 C8 C7 118.2(3)
C9 C8 C15 120.0(3)
C7 C8 C15 121.8(3)
C8 C9 O1 115.7(3)
C8 C9 C10 124.0(3)
O1 C9 C10 120.3(3)
C9 C10 C5 115.8(3)
C9 C10 C4 119.5(3)
C5 C10 C4 124.7(3)
C7 C12 C13 114.9(3)
O24 C13 C14 109.6(3)
O24 C13 C12 107.7(3)
C14 C13 C12 111.4(3)
O17 C14 C13 109.7(3)
O17 C14 C15 110.0(3)
C13 C14 C15 112.3(3)
C8 C15 C14 111.0(3)
C18 O17 C14 112.6(3)
C23 C18 O17 123.9(3)
C23 C18 C19 119.8(4)
O17 C18 C19 116.3(4)
C20 C19 C18 118.5(5)
C21 C20 C19 121.4(5)
C20 C21 C22 120.0(5)
C23 C22 C21 119.3(5)
C18 C23 C22 121.0(4)
C18 C23 O24 121.4(4)
C22 C23 O24 117.6(4)
C23 O24 C13 111.9(3)

loop_
_geom_bond_atom_site_label_1
_geom_bond_atom_site_label_2
_geom_bond_site_symmetry_2
_geom_bond_distance
_geom_bond_publ_flag
O1 C2 . 1.369(4) ?
O1 C9 . 1.386(4) ?
C2 O11 . 1.208(4) ?
C2 C3 . 1.445(5) ?
C3 C4 . 1.348(5) yes
C4 C10 . 1.427(5) ?
C4 C16 . 1.504(5) ?
C5 C6 . 1.355(5) yes
C5 C10 . 1.409(5) ?
C6 C7 . 1.406(5) ?
C7 C8 . 1.391(5) ?
C7 C12 . 1.502(5) yes
C8 C9 . 1.385(4) ?
C8 C15 . 1.512(4) yes
C9 C10 . 1.398(5) ?
C12 C13 . 1.509(5) yes
C13 O24 . 1.448(4) yes
C13 C14 . 1.491(5) yes
C14 O17 . 1.459(4) yes
C14 C15 . 1.514(5) yes
O17 C18 . 1.371(5) yes
C18 C23 . 1.369(6) ?
C18 C19 . 1.407(6) ?
C19 C20 . 1.377(7) ?
C20 C21 . 1.367(7) ?
C21 C22 . 1.389(7) ?
C22 C23 . 1.376(6) ?
C23 O24 . 1.395(5) ?

loop_
_geom_hbond_atom_site_label_D
_geom_hbond_atom_site_label_H
_geom_hbond_atom_site_label_A
_geom_hbond_site_symmetry_A
_geom_hbond_distance_DH
_geom_hbond_distance_HA
_geom_hbond_distance_DA
_geom_hbond_angle_DHA
_geom_hbond_publ_flag
C16 H16B O11 5_554 0.960(9) 2.468(8) 3.405(5) 165.1(7) yes

loop_
_geom_torsion_atom_site_label_1
_geom_torsion_atom_site_label_2
_geom_torsion_atom_site_label_3
_geom_torsion_atom_site_label_4
_geom_torsion
C9 O1 C2 O11 -179.3(3)
C9 O1 C2 C3 2.0(4)
O11 C2 C3 C4 176.9(4)
O1 C2 C3 C4 -4.5(5)
C2 C3 C4 C10 3.8(5)
C2 C3 C4 C16 -177.2(3)
C10 C5 C6 C7 0.3(5)
C5 C6 C7 C8 -0.2(5)
C5 C6 C7 C12 177.6(4)
C6 C7 C8 C9 -0.7(5)
C12 C7 C8 C9 -178.5(3)
C6 C7 C8 C15 179.0(3)
C12 C7 C8 C15 1.3(5)
C7 C8 C9 O1 -179.0(3)
C15 C8 C9 O1 1.3(4)
C7 C8 C9 C10 1.6(5)
C15 C8 C9 C10 -178.2(3)
C2 O1 C9 C8 -178.6(3)
C2 O1 C9 C10 0.9(5)
C8 C9 C10 C5 -1.4(5)
O1 C9 C10 C5 179.1(3)
C8 C9 C10 C4 177.8(3)
O1 C9 C10 C4 -1.7(5)
C6 C5 C10 C9 0.5(5)
C6 C5 C10 C4 -178.7(3)
C3 C4 C10 C9 -0.7(5)
C16 C4 C10 C9 -179.6(3)
C3 C4 C10 C5 178.5(3)
C16 C4 C10 C5 -0.5(5)
C8 C7 C12 C13 -10.1(5)
C6 C7 C12 C13 172.1(3)
C7 C12 C13 O24 -81.3(4)
C7 C12 C13 C14 38.9(5)
O24 C13 C14 O17 -64.0(4)
C12 C13 C14 O17 177.0(3)
O24 C13 C14 C15 58.7(4)
C12 C13 C14 C15 -60.4(4)
C9 C8 C15 C14 158.8(3)
C7 C8 C15 C14 -20.9(4)
O17 C14 C15 C8 172.7(3)
C13 C14 C15 C8 50.3(4)
C13 C14 O17 C18 44.4(4)
C15 C14 O17 C18 -79.6(3)
C14 O17 C18 C23 -13.7(5)
C14 O17 C18 C19 165.6(3)
C23 C18 C19 C20 0.5(5)
O17 C18 C19 C20 -178.7(3)
C18 C19 C20 C21 -1.5(6)
C19 C20 C21 C22 0.9(7)
C20 C21 C22 C23 0.5(6)
O17 C18 C23 C22 -179.9(3)
C19 C18 C23 C22 0.9(5)
O17 C18 C23 O24 0.0(5)
C19 C18 C23 O24 -179.2(3)
C21 C22 C23 C18 -1.4(6)
C21 C22 C23 O24 178.7(3)
C18 C23 O24 C13 -19.0(4)
C22 C23 O24 C13 160.9(3)
C14 C13 O24 C23 49.8(4)
C12 C13 O24 C23 171.1(3)

loop_
_cod_related_entry_id
_cod_related_entry_database
_cod_related_entry_code
1 ChemSpider 21105616
